data_4336173
loop_
_publ_author_name
'Ram Chandra Maji'
'Suman Kumar Barman'
'Suprakash Roy'
'Sudip K. Chatterjee'
'Faye L. Bowles'
'Marilyn M. Olmstead'
'Apurba K. Patra'

_publ_section_title
;
 Copper Complexes Relevant to the Catalytic Cycle of Copper Nitrite
 Reductase: Electrochemical Detection of NO(g) Evolution and Flipping of
 NO2 Binding Mode upon CuII \\rightarrow CuI Reduction
;
_journal_name_full 'Inorganic Chemistry'
_journal_page_first 11084
_journal_page_last 11095
_journal_paper_doi 10.1021/ic401295t
_journal_volume 52
_journal_year 2013
_chemical_formula_moiety 'C14 H15 Cl Cu N2 O6 S'
_chemical_formula_sum 'C14 H15 Cl Cu N2 O6 S'
_chemical_formula_weight 438.33
_chemical_name_systematic
; 
 ? 
;
_space_group_IT_number 14
_symmetry_cell_setting monoclinic
_symmetry_space_group_name_Hall '-P 2yn'
_symmetry_space_group_name_H-M 'P 1 21/n 1'
_atom_sites_solution_hydrogens geom
_atom_sites_solution_primary direct
_atom_sites_solution_secondary difmap
_audit_creation_method SHELXL-97
_cell_angle_alpha 90.00
_cell_angle_beta 97.839(5)
_cell_angle_gamma 90.00
_cell_formula_units_Z 4
_cell_length_a 7.6173(4)
_cell_length_b 19.0453(11)
_cell_length_c 11.2557(7)
_cell_measurement_reflns_used 4870
_cell_measurement_temperature 90(2)
_cell_measurement_theta_max 31.50
_cell_measurement_theta_min 2.90
_cell_volume 1617.65(16)
_computing_cell_refinement 'SAINT (Bruker, 2011)'
_computing_data_collection 'APEX2 (Bruker, 2011)'
_computing_data_reduction 'SAINT (Bruker, 2011)'
_computing_molecular_graphics 'SHELXTL, XP (Sheldrick, 1997)'
_computing_publication_material 'SHELXL-97 (Sheldrick, 2008)'
_computing_structure_refinement 'SHELXL-97 (Sheldrick, 2008)'
_computing_structure_solution 'SHELXS-97 (Sheldrick, 2008)'
_diffrn_ambient_temperature 90(2)
_diffrn_measured_fraction_theta_full 0.998
_diffrn_measured_fraction_theta_max 0.998
_diffrn_measurement_device_type 'Bruker APEX-II CCD'
_diffrn_measurement_method '\f and \w scans'
_diffrn_radiation_monochromator graphite
_diffrn_radiation_source 'fine-focus sealed tube'
_diffrn_radiation_type MoK\a
_diffrn_radiation_wavelength 0.71073
_diffrn_reflns_av_R_equivalents 0.023
_diffrn_reflns_av_sigmaI/netI 0.0187
_diffrn_reflns_limit_h_max 11
_diffrn_reflns_limit_h_min -11
_diffrn_reflns_limit_k_max 28
_diffrn_reflns_limit_k_min -28
_diffrn_reflns_limit_l_max 16
_diffrn_reflns_limit_l_min -16
_diffrn_reflns_number 18900
_diffrn_reflns_theta_full 31.53
_diffrn_reflns_theta_max 31.53
_diffrn_reflns_theta_min 2.81
_exptl_absorpt_coefficient_mu 1.680
_exptl_absorpt_correction_T_max 0.824
_exptl_absorpt_correction_T_min 0.369
_exptl_absorpt_correction_type multi-scan
_exptl_absorpt_process_details 'TWINABS (Sheldrick, 2009)'
_exptl_crystal_colour 'dark blue'
_exptl_crystal_density_diffrn 1.800
_exptl_crystal_density_meas 0
_exptl_crystal_description needle
_exptl_crystal_F_000 892
_exptl_crystal_size_max 0.74
_exptl_crystal_size_mid 0.15
_exptl_crystal_size_min 0.12
_refine_diff_density_max 1.059
_refine_diff_density_min -1.107
_refine_diff_density_rms 0.090
_refine_ls_extinction_method none
_refine_ls_goodness_of_fit_ref 1.092
_refine_ls_hydrogen_treatment mixed
_refine_ls_matrix_type full
_refine_ls_number_parameters 232
_refine_ls_number_reflns 5392
_refine_ls_number_restraints 1
_refine_ls_restrained_S_all 1.092
_refine_ls_R_factor_all 0.0290
_refine_ls_R_factor_gt 0.0274
_refine_ls_shift/su_max 0.001
_refine_ls_shift/su_mean 0.000
_refine_ls_structure_factor_coef Fsqd
_refine_ls_weighting_details 'calc w=1/[\s^2^(Fo^2^)+(0.0400P)^2^+1.2035P] where P=(Fo^2^+2Fc^2^)/3'
_refine_ls_weighting_scheme calc
_refine_ls_wR_factor_gt 0.0758
_refine_ls_wR_factor_ref 0.0765
_reflns_number_gt 5171
_reflns_number_total 9006
_reflns_threshold_expression I>2\s(I)
_cod_data_source_file ic401295t_si_003.cif
_cod_data_source_block mn2094tw
_cod_original_sg_symbol_H-M 'P 21/n'
_cod_database_code 4336173

loop_
_symmetry_equiv_pos_as_xyz
'x, y, z'
'-x+1/2, y+1/2, -z+1/2'
'-x, -y, -z'
'x-1/2, -y-1/2, z-1/2'

loop_
_atom_site_label
_atom_site_type_symbol
_atom_site_fract_x
_atom_site_fract_y
_atom_site_fract_z
_atom_site_U_iso_or_equiv
_atom_site_adp_type
_atom_site_occupancy
_atom_site_symmetry_multiplicity
_atom_site_calc_flag
_atom_site_refinement_flags
Cu1 Cu 0.54639(3) 0.017647(11) 0.795831(19) 0.00993(5) Uani 1 1 d .
Cl1 Cl 0.30186(6) 0.14845(2) 0.62039(4) 0.01422(8) Uani 1 1 d .
S1 S 0.70129(6) 0.09436(2) 0.92882(4) 0.01094(8) Uani 1 1 d .
O1 O 0.4451(2) 0.09714(7) 0.63231(13) 0.0178(3) Uani 1 1 d .
O2 O 0.3483(3) 0.20425(11) 0.70239(19) 0.0468(6) Uani 1 1 d .
O3 O 0.1426(2) 0.11513(13) 0.6448(2) 0.0451(6) Uani 1 1 d .
O4 O 0.2765(2) 0.17471(9) 0.49935(14) 0.0254(3) Uani 1 1 d .
O5 O 0.04129(17) 0.01366(7) 0.85350(12) 0.0130(2) Uani 1 1 d .
O6 O 0.75131(17) -0.00651(7) 0.71544(12) 0.0135(2) Uani 1 1 d D
H6 H 0.849(3) -0.0031(14) 0.756(2) 0.016 Uiso 1 1 d D
N1 N 0.3977(2) -0.05983(8) 0.72159(13) 0.0112(3) Uani 1 1 d .
N2 N 0.34380(19) 0.03604(8) 0.87850(13) 0.0108(2) Uani 1 1 d .
C1 C 0.4435(3) -0.11209(9) 0.65243(16) 0.0135(3) Uani 1 1 d .
H1 H 0.5607 -0.1137 0.6326 0.016 Uiso 1 1 calc R
C2 C 0.3238(3) -0.16398(10) 0.60891(17) 0.0161(3) Uani 1 1 d .
H2 H 0.3588 -0.2008 0.5603 0.019 Uiso 1 1 calc R
C3 C 0.1522(3) -0.16137(10) 0.63728(17) 0.0161(3) Uani 1 1 d .
H3 H 0.0680 -0.1961 0.6076 0.019 Uiso 1 1 calc R
C4 C 0.1052(2) -0.10703(9) 0.70997(17) 0.0144(3) Uani 1 1 d .
H4 H -0.0111 -0.1044 0.7311 0.017 Uiso 1 1 calc R
C5 C 0.2314(2) -0.05697(9) 0.75075(15) 0.0111(3) Uani 1 1 d .
C6 C 0.1957(2) 0.00227(9) 0.83282(16) 0.0113(3) Uani 1 1 d .
C7 C 0.3481(2) 0.09292(9) 0.95869(15) 0.0107(3) Uani 1 1 d .
C8 C 0.2053(2) 0.11663(10) 1.01539(16) 0.0142(3) Uani 1 1 d .
H8 H 0.0949 0.0927 1.0024 0.017 Uiso 1 1 calc R
C9 C 0.2257(3) 0.17509(10) 1.09042(17) 0.0159(3) Uani 1 1 d .
H9 H 0.1274 0.1914 1.1263 0.019 Uiso 1 1 calc R
C10 C 0.3873(3) 0.21005(9) 1.11382(17) 0.0159(3) Uani 1 1 d .
H10 H 0.3987 0.2504 1.1639 0.019 Uiso 1 1 calc R
C11 C 0.5314(3) 0.18529(9) 1.06332(16) 0.0138(3) Uani 1 1 d .
H11 H 0.6436 0.2074 1.0814 0.017 Uiso 1 1 calc R
C12 C 0.5115(2) 0.12791(9) 0.98601(15) 0.0114(3) Uani 1 1 d .
C13 C 0.7695(3) 0.16616(10) 0.83915(17) 0.0166(3) Uani 1 1 d .
H13A H 0.7979 0.2074 0.8903 0.025 Uiso 1 1 calc R
H13B H 0.6730 0.1777 0.7754 0.025 Uiso 1 1 calc R
H13C H 0.8745 0.1521 0.8034 0.025 Uiso 1 1 calc R
C14 C 0.7718(3) 0.01459(11) 0.59484(17) 0.0184(3) Uani 1 1 d .
H14A H 0.8654 -0.0135 0.5663 0.028 Uiso 1 1 calc R
H14B H 0.8038 0.0644 0.5944 0.028 Uiso 1 1 calc R
H14C H 0.6600 0.0072 0.5421 0.028 Uiso 1 1 calc R

loop_
_atom_site_aniso_label
_atom_site_aniso_U_11
_atom_site_aniso_U_22
_atom_site_aniso_U_33
_atom_site_aniso_U_23
_atom_site_aniso_U_13
_atom_site_aniso_U_12
Cu1 0.00606(8) 0.01176(9) 0.01214(9) -0.00125(7) 0.00188(7) -0.00071(7)
Cl1 0.01234(17) 0.01644(18) 0.01389(17) 0.00151(13) 0.00185(14) 0.00476(14)
S1 0.00757(16) 0.01226(16) 0.01293(17) 0.00011(13) 0.00121(13) -0.00108(13)
O1 0.0165(6) 0.0181(6) 0.0188(6) 0.0024(5) 0.0026(5) 0.0081(5)
O2 0.0565(13) 0.0358(10) 0.0399(11) -0.0221(8) -0.0233(10) 0.0266(10)
O3 0.0139(8) 0.0646(14) 0.0580(13) 0.0356(11) 0.0096(8) 0.0038(8)
O4 0.0300(8) 0.0304(8) 0.0171(7) 0.0097(6) 0.0071(6) 0.0161(7)
O5 0.0067(5) 0.0173(6) 0.0148(6) -0.0008(4) 0.0011(4) -0.0007(4)
O6 0.0074(5) 0.0194(6) 0.0136(6) -0.0006(4) 0.0014(4) 0.0004(4)
N1 0.0098(6) 0.0117(6) 0.0118(6) -0.0002(5) 0.0005(5) -0.0006(5)
N2 0.0068(6) 0.0125(6) 0.0132(6) -0.0010(5) 0.0017(5) -0.0009(5)
C1 0.0121(7) 0.0140(7) 0.0144(7) -0.0010(6) 0.0021(6) 0.0009(6)
C2 0.0173(8) 0.0131(7) 0.0176(8) -0.0034(6) 0.0011(7) 0.0001(6)
C3 0.0149(8) 0.0134(7) 0.0191(8) -0.0015(6) -0.0014(6) -0.0030(6)
C4 0.0104(7) 0.0138(7) 0.0187(8) -0.0004(6) 0.0007(6) -0.0019(6)
C5 0.0100(7) 0.0115(6) 0.0116(7) 0.0001(5) 0.0006(6) 0.0000(5)
C6 0.0078(7) 0.0138(7) 0.0118(7) 0.0014(5) -0.0005(5) -0.0003(5)
C7 0.0096(7) 0.0107(6) 0.0120(7) 0.0007(5) 0.0017(5) 0.0011(5)
C8 0.0105(7) 0.0174(7) 0.0152(7) -0.0011(6) 0.0036(6) 0.0002(6)
C9 0.0146(8) 0.0175(8) 0.0166(8) -0.0007(6) 0.0053(6) 0.0026(6)
C10 0.0190(8) 0.0137(7) 0.0159(8) -0.0023(6) 0.0051(6) 0.0001(6)
C11 0.0136(7) 0.0132(7) 0.0144(7) 0.0001(5) 0.0018(6) -0.0017(6)
C12 0.0094(7) 0.0143(7) 0.0107(7) 0.0012(5) 0.0019(6) 0.0005(6)
C13 0.0150(8) 0.0162(8) 0.0195(8) 0.0025(6) 0.0051(7) -0.0039(6)
C14 0.0152(8) 0.0264(9) 0.0137(8) 0.0028(7) 0.0028(6) 0.0029(7)

loop_
_atom_type_symbol
_atom_type_description
_atom_type_scat_dispersion_real
_atom_type_scat_dispersion_imag
_atom_type_scat_source
C C 0.0033 0.0016 'International Tables Vol C Tables 4.2.6.8 and 6.1.1.4'
H H 0.0000 0.0000 'International Tables Vol C Tables 4.2.6.8 and 6.1.1.4'
N N 0.0061 0.0033 'International Tables Vol C Tables 4.2.6.8 and 6.1.1.4'
O O 0.0106 0.0060 'International Tables Vol C Tables 4.2.6.8 and 6.1.1.4'
S S 0.1246 0.1234 'International Tables Vol C Tables 4.2.6.8 and 6.1.1.4'
Cl Cl 0.1484 0.1585 'International Tables Vol C Tables 4.2.6.8 and 6.1.1.4'
Cu Cu 0.3201 1.2651 'International Tables Vol C Tables 4.2.6.8 and 6.1.1.4'

loop_
_geom_angle_atom_site_label_1
_geom_angle_atom_site_label_2
_geom_angle_atom_site_label_3
_geom_angle
N2 Cu1 O6 176.74(6)
N2 Cu1 N1 83.69(6)
O6 Cu1 N1 94.35(6)
N2 Cu1 S1 86.80(5)
O6 Cu1 S1 94.55(4)
N1 Cu1 S1 164.60(5)
N2 Cu1 O1 93.43(6)
O6 Cu1 O1 89.26(5)
N1 Cu1 O1 92.33(6)
S1 Cu1 O1 100.32(4)
O2 Cl1 O3 110.48(16)
O2 Cl1 O4 110.15(12)
O3 Cl1 O4 109.19(12)
O2 Cl1 O1 108.95(10)
O3 Cl1 O1 109.23(11)
O4 Cl1 O1 108.80(9)
C12 S1 C13 103.82(8)
C12 S1 Cu1 95.38(6)
C13 S1 Cu1 106.08(7)
Cl1 O1 Cu1 130.15(8)
C14 O6 Cu1 124.24(11)
C14 O6 H6 107.1(19)
Cu1 O6 H6 116.3(19)
C1 N1 C5 119.84(15)
C1 N1 Cu1 128.46(13)
C5 N1 Cu1 111.68(12)
C6 N2 C7 124.10(15)
C6 N2 Cu1 114.39(12)
C7 N2 Cu1 119.75(11)
N1 C1 C2 121.61(17)
N1 C1 H1 119.2
C2 C1 H1 119.2
C3 C2 C1 119.16(17)
C3 C2 H2 120.4
C1 C2 H2 120.4
C2 C3 C4 119.10(17)
C2 C3 H3 120.5
C4 C3 H3 120.5
C5 C4 C3 118.82(17)
C5 C4 H4 120.6
C3 C4 H4 120.6
N1 C5 C4 121.46(16)
N1 C5 C6 115.61(15)
C4 C5 C6 122.90(16)
O5 C6 N2 127.64(17)
O5 C6 C5 119.85(16)
N2 C6 C5 112.48(15)
N2 C7 C8 125.84(16)
N2 C7 C12 116.53(15)
C8 C7 C12 117.62(16)
C9 C8 C7 120.12(17)
C9 C8 H8 119.9
C7 C8 H8 119.9
C8 C9 C10 121.27(17)
C8 C9 H9 119.4
C10 C9 H9 119.4
C11 C10 C9 119.28(17)
C11 C10 H10 120.4
C9 C10 H10 120.4
C10 C11 C12 119.92(17)
C10 C11 H11 120.0
C12 C11 H11 120.0
C11 C12 C7 121.69(16)
C11 C12 S1 118.91(14)
C7 C12 S1 119.25(13)
S1 C13 H13A 109.5
S1 C13 H13B 109.5
H13A C13 H13B 109.5
S1 C13 H13C 109.5
H13A C13 H13C 109.5
H13B C13 H13C 109.5
O6 C14 H14A 109.5
O6 C14 H14B 109.5
H14A C14 H14B 109.5
O6 C14 H14C 109.5
H14A C14 H14C 109.5
H14B C14 H14C 109.5

loop_
_geom_bond_atom_site_label_1
_geom_bond_atom_site_label_2
_geom_bond_distance
Cu1 N2 1.9395(15)
Cu1 O6 1.9627(13)
Cu1 N1 1.9747(15)
Cu1 S1 2.2991(5)
Cu1 O1 2.4264(14)
Cl1 O2 1.4204(18)
Cl1 O3 1.4289(19)
Cl1 O4 1.4393(15)
Cl1 O1 1.4575(14)
S1 C12 1.7792(18)
S1 C13 1.8171(18)
O5 C6 1.249(2)
O6 C14 1.444(2)
O6 H6 0.823(17)
N1 C1 1.339(2)
N1 C5 1.353(2)
N2 C6 1.339(2)
N2 C7 1.408(2)
C1 C2 1.388(3)
C1 H1 0.9500
C2 C3 1.388(3)
C2 H2 0.9500
C3 C4 1.396(3)
C3 H3 0.9500
C4 C5 1.387(2)
C4 H4 0.9500
C5 C6 1.506(2)
C7 C8 1.409(2)
C7 C12 1.409(2)
C8 C9 1.393(3)
C8 H8 0.9500
C9 C10 1.393(3)
C9 H9 0.9500
C10 C11 1.386(3)
C10 H10 0.9500
C11 C12 1.392(2)
C11 H11 0.9500
C13 H13A 0.9800
C13 H13B 0.9800
C13 H13C 0.9800
C14 H14A 0.9800
C14 H14B 0.9800
C14 H14C 0.9800

loop_
_geom_hbond_atom_site_label_D
_geom_hbond_atom_site_label_H
_geom_hbond_atom_site_label_A
_geom_hbond_distance_DH
_geom_hbond_distance_HA
_geom_hbond_distance_DA
_geom_hbond_angle_DHA
_geom_hbond_site_symmetry_A
O6 H6 O5 0.823(17) 1.734(17) 2.5505(18) 172(3) 1_655

loop_
_geom_torsion_atom_site_label_1
_geom_torsion_atom_site_label_2
_geom_torsion_atom_site_label_3
_geom_torsion_atom_site_label_4
_geom_torsion
N2 Cu1 S1 C12 -12.08(7)
O6 Cu1 S1 C12 170.90(7)
N1 Cu1 S1 C12 -63.94(18)
O1 Cu1 S1 C12 80.82(7)
N2 Cu1 S1 C13 -118.15(8)
O6 Cu1 S1 C13 64.83(8)
N1 Cu1 S1 C13 -170.01(18)
O1 Cu1 S1 C13 -25.25(8)
O2 Cl1 O1 Cu1 68.85(16)
O3 Cl1 O1 Cu1 -51.92(16)
O4 Cl1 O1 Cu1 -171.03(11)
N2 Cu1 O1 Cl1 10.46(12)
O6 Cu1 O1 Cl1 -171.40(12)
N1 Cu1 O1 Cl1 94.27(12)
S1 Cu1 O1 Cl1 -76.91(12)
N1 Cu1 O6 C14 82.80(14)
S1 Cu1 O6 C14 -109.78(14)
O1 Cu1 O6 C14 -9.48(14)
N2 Cu1 N1 C1 -171.04(16)
O6 Cu1 N1 C1 6.33(16)
S1 Cu1 N1 C1 -118.86(18)
O1 Cu1 N1 C1 95.76(15)
N2 Cu1 N1 C5 7.36(12)
O6 Cu1 N1 C5 -175.27(12)
S1 Cu1 N1 C5 59.5(2)
O1 Cu1 N1 C5 -85.84(12)
N1 Cu1 N2 C6 -13.40(13)
S1 Cu1 N2 C6 178.73(12)
O1 Cu1 N2 C6 78.57(13)
N1 Cu1 N2 C7 -178.91(13)
S1 Cu1 N2 C7 13.22(12)
O1 Cu1 N2 C7 -86.94(13)
C5 N1 C1 C2 0.2(3)
Cu1 N1 C1 C2 178.47(13)
N1 C1 C2 C3 0.4(3)
C1 C2 C3 C4 -0.7(3)
C2 C3 C4 C5 0.5(3)
C1 N1 C5 C4 -0.4(3)
Cu1 N1 C5 C4 -178.92(14)
C1 N1 C5 C6 177.70(15)
Cu1 N1 C5 C6 -0.86(18)
C3 C4 C5 N1 0.0(3)
C3 C4 C5 C6 -177.92(16)
C7 N2 C6 O5 -1.3(3)
Cu1 N2 C6 O5 -166.05(15)
C7 N2 C6 C5 -179.30(15)
Cu1 N2 C6 C5 15.91(18)
N1 C5 C6 O5 171.94(16)
C4 C5 C6 O5 -10.0(3)
N1 C5 C6 N2 -9.9(2)
C4 C5 C6 N2 168.18(16)
C6 N2 C7 C8 9.2(3)
Cu1 N2 C7 C8 173.25(14)
C6 N2 C7 C12 -172.23(16)
Cu1 N2 C7 C12 -8.2(2)
N2 C7 C8 C9 -178.11(16)
C12 C7 C8 C9 3.4(3)
C7 C8 C9 C10 -1.8(3)
C8 C9 C10 C11 -1.3(3)
C9 C10 C11 C12 2.8(3)
C10 C11 C12 C7 -1.1(3)
C10 C11 C12 S1 -176.69(14)
N2 C7 C12 C11 179.41(15)
C8 C7 C12 C11 -1.9(3)
N2 C7 C12 S1 -5.1(2)
C8 C7 C12 S1 173.61(13)
C13 S1 C12 C11 -63.90(16)
Cu1 S1 C12 C11 -171.93(13)
C13 S1 C12 C7 120.45(14)
Cu1 S1 C12 C7 12.41(14)
